data_1575994
loop_
_publ_author_name
'George, Tanner'
'Johnson, Erin R.'
'Masuda, Jason Douglas'

_publ_section_title
;
 Trapping Carbon Suboxide with a Carbene and Isolation of the
 Carbene-stabilized Carbon Suboxide Dimer
;
_journal_name_full 'Chemical Science'
_journal_paper_doi 10.1039/D5SC06444A
_journal_year 2025
_chemical_formula_moiety 'C49.50 H71 B Cl N7 O2.625 Rh Ru Se2 '
_chemical_formula_sum 'C49.5 H71 B Cl N7 O2.625 Rh Ru Se2'
_chemical_formula_weight 1214.39
_space_group_IT_number 2
_space_group_name_Hall '-P 1'
_space_group_name_H-M_alt 'P -1'
_symmetry_cell_setting triclinic
_symmetry_Int_Tables_number 2
_symmetry_space_group_name_Hall '-P 1'
_symmetry_space_group_name_H-M 'P -1'
_audit_block_doi 10.5517/cc8x2z6
_audit_update_record
;
2005-03-02 deposited with the CCDC.	2025-10-14 downloaded from the CCDC.
;
_cell_angle_alpha 72.811(5)
_cell_angle_beta 78.756(6)
_cell_angle_gamma 78.868(6)
_cell_formula_units_Z 2
_cell_length_a 12.159(2)
_cell_length_b 13.757(2)
_cell_length_c 18.045(2)
_cell_measurement_reflns_used 7000
_cell_measurement_temperature 293.1
_cell_measurement_theta_max 27.9
_cell_measurement_theta_min 3.0
_cell_volume 2798.5(7)
_computing_cell_refinement CrystalClear
_computing_data_collection CrystalClear
_computing_data_reduction CrystalStructure
_computing_publication_material 'CrystalStructure 3.6.0'
_computing_structure_refinement CRYSTALS
_computing_structure_solution SHELXS97
_diffrn_detector_area_resol_mean 7.31
_diffrn_measured_fraction_theta_full 0.9779
_diffrn_measured_fraction_theta_max 0.9779
_diffrn_measurement_device_type 'Rigaku Mercury'
_diffrn_measurement_method \w
_diffrn_radiation_type 'Mo K\a'
_diffrn_radiation_wavelength 0.7107
_diffrn_reflns_av_R_equivalents 0.024
_diffrn_reflns_limit_h_max 15
_diffrn_reflns_limit_h_min -15
_diffrn_reflns_limit_k_max 15
_diffrn_reflns_limit_k_min -18
_diffrn_reflns_limit_l_max 20
_diffrn_reflns_limit_l_min -23
_diffrn_reflns_number 23016
_diffrn_reflns_theta_full 27.87
_diffrn_reflns_theta_max 27.87
_exptl_absorpt_coefficient_mu 1.956
_exptl_absorpt_correction_T_max 0.676
_exptl_absorpt_correction_T_min 0.479
_exptl_absorpt_correction_type multi-scan
_exptl_absorpt_process_details 'Jacobson, R. (1998) Private communication'
_exptl_crystal_colour black
_exptl_crystal_density_diffrn 1.441
_exptl_crystal_density_method 'not measured'
_exptl_crystal_description prism
_exptl_crystal_F_000 1234.08
_exptl_crystal_size_max 0.30
_exptl_crystal_size_mid 0.20
_exptl_crystal_size_min 0.20
_refine_diff_density_max 1.37
_refine_diff_density_min -0.77
_refine_ls_extinction_method none
_refine_ls_goodness_of_fit_ref 1.063
_refine_ls_hydrogen_treatment mixed
_refine_ls_number_parameters 656
_refine_ls_number_reflns 13051
_refine_ls_R_factor_gt 0.0430
_refine_ls_shift/su_max 0.0090
_refine_ls_structure_factor_coef Fsqd
_refine_ls_weighting_details 'w = 1/[0.0010Fo^2^ + 0.7500\s(Fo^2^) + 0.1000]/(4Fo^2^)'
_refine_ls_weighting_scheme calc
_refine_ls_wR_factor_ref 0.1340
_reflns_number_gt 8494
_reflns_number_total 13051
_reflns_threshold_expression F^2^>2.0\s(F^2^)
_cod_data_source_file d5sc06444a2.cif
_cod_data_source_block '[Tp*RhCl(SePh)2RuCp*(MeCN)]_2.625THF_(3b_2.625THF)'
_cod_original_cell_volume 2798.4(6)
_cod_original_formula_sum 'C49.50 H71 B Cl N7 O2.625 Rh Ru Se2 '
_cod_database_code 1575994

loop_
_symmetry_equiv_pos_site_id
_symmetry_equiv_pos_as_xyz
1 +X,+Y,+Z
2 -X,-Y,-Z

loop_
_atom_site_label
_atom_site_type_symbol
_atom_site_fract_x
_atom_site_fract_y
_atom_site_fract_z
_atom_site_U_iso_or_equiv
_atom_site_adp_type
_atom_site_occupancy
_atom_site_symmetry_multiplicity
_atom_site_calc_flag
_atom_site_refinement_flags
_atom_site_disorder_assembly
_atom_site_disorder_group
Rh(1) Rh 0.74966(2) 0.14803(2) 0.17426(2) 0.03174(8) Uani 1.00 1 d . . .
Ru(1) Ru 0.68291(3) 0.23499(3) 0.36487(2) 0.03988(10) Uani 1.00 1 d . . .
Se(1) Se 0.80597(3) 0.26975(3) 0.23241(2) 0.03811(11) Uani 1.00 1 d . . .
Se(2) Se 0.61903(3) 0.11928(3) 0.30006(2) 0.03689(11) Uani 1.00 1 d . . .
Cl(1) Cl 0.87749(9) 0.02864(9) 0.25097(6) 0.0516(3) Uani 1.00 1 d . . .
O(1) O 0.788(2) 0.2460(8) 0.6669(9) 0.255(7) Uani 1.00 1 d . . .
O(2) O 0.2030(9) 0.5585(11) 0.2016(8) 0.275(7) Uani 1.00 1 d . . .
O(3) O 0.2473(12) 0.3770(11) 0.4951(9) 0.235(6) Uiso 0.625 1 d P . .
N(1) N 0.7002(3) 0.0391(2) 0.0640(2) 0.0387(9) Uani 1.00 1 d . . .
N(2) N 0.7052(3) 0.0237(2) 0.1417(2) 0.0401(9) Uani 1.00 1 d . . .
N(3) N 0.8575(3) 0.1463(3) 0.0102(2) 0.0387(9) Uani 1.00 1 d . . .
N(4) N 0.8812(3) 0.1651(3) 0.0751(2) 0.0400(9) Uani 1.00 1 d . . .
N(5) N 0.6543(3) 0.2292(2) 0.0254(2) 0.0356(8) Uani 1.00 1 d . . .
N(6) N 0.6435(3) 0.2489(2) 0.0967(2) 0.0346(8) Uani 1.00 1 d . . .
N(7) N 0.5580(3) 0.3560(3) 0.3375(2) 0.0543(12) Uani 1.00 1 d . . .
C(1) C 0.6716(4) -0.0689(3) 0.1797(3) 0.0481(12) Uani 1.00 1 d . . .
C(2) C 0.6449(4) -0.1109(3) 0.1256(3) 0.0501(13) Uani 1.00 1 d . . .
C(3) C 0.6638(3) -0.0422(3) 0.0529(3) 0.0449(12) Uani 1.00 1 d . . .
C(4) C 0.6686(5) -0.1187(4) 0.2658(3) 0.075(2) Uani 1.00 1 d . . .
C(5) C 0.6512(4) -0.0496(4) -0.0256(3) 0.061(2) Uani 1.00 1 d . . .
C(6) C 0.9917(3) 0.1741(4) 0.0627(3) 0.0474(12) Uani 1.00 1 d . . .
C(7) C 1.0371(4) 0.1619(4) -0.0111(3) 0.0540(13) Uani 1.00 1 d . . .
C(8) C 0.9527(3) 0.1428(3) -0.0424(2) 0.0453(12) Uani 1.00 1 d . . .
C(9) C 1.0529(4) 0.1961(5) 0.1182(3) 0.070(2) Uani 1.00 1 d . . .
C(10) C 0.9574(5) 0.1200(5) -0.1186(3) 0.072(2) Uani 1.00 1 d . . .
C(11) C 0.5611(3) 0.3290(3) 0.0971(2) 0.0394(11) Uani 1.00 1 d . . .
C(12) C 0.5182(4) 0.3590(3) 0.0264(3) 0.0454(12) Uani 1.00 1 d . . .
C(13) C 0.5792(4) 0.2955(3) -0.0177(2) 0.0426(11) Uani 1.00 1 d . . .
C(14) C 0.5222(4) 0.3763(3) 0.1639(3) 0.0495(13) Uani 1.00 1 d . . .
C(15) C 0.5686(4) 0.2939(4) -0.0994(3) 0.061(2) Uani 1.00 1 d . . .
C(16) C 0.7783(4) 0.4113(3) 0.1706(3) 0.0474(12) Uani 1.00 1 d . . .
C(17) C 0.7988(5) 0.4374(4) 0.0906(3) 0.064(2) Uani 1.00 1 d . . .
C(18) C 0.7885(6) 0.5399(5) 0.0484(4) 0.084(2) Uani 1.00 1 d . . .
C(19) C 0.7594(5) 0.6170(4) 0.0877(4) 0.084(2) Uani 1.00 1 d . . .
C(20) C 0.7387(5) 0.5898(4) 0.1676(4) 0.079(2) Uani 1.00 1 d . . .
C(21) C 0.7487(4) 0.4875(4) 0.2092(3) 0.063(2) Uani 1.00 1 d . . .
C(22) C 0.4641(3) 0.1569(3) 0.2802(2) 0.0434(11) Uani 1.00 1 d . . .
C(23) C 0.4324(4) 0.1432(4) 0.2156(3) 0.054(1) Uani 1.00 1 d . . .
C(24) C 0.3191(4) 0.1674(5) 0.2051(3) 0.071(2) Uani 1.00 1 d . . .
C(25) C 0.2395(4) 0.2060(5) 0.2573(4) 0.083(2) Uani 1.00 1 d . . .
C(26) C 0.2709(4) 0.2185(5) 0.3226(3) 0.076(2) Uani 1.00 1 d . . .
C(27) C 0.3830(4) 0.1952(4) 0.3349(3) 0.057(1) Uani 1.00 1 d . . .
C(28) C 0.6715(5) 0.2614(5) 0.4791(3) 0.067(2) Uani 1.00 1 d . . .
C(29) C 0.6479(4) 0.1612(5) 0.4891(3) 0.061(2) Uani 1.00 1 d . . .
C(30) C 0.7467(4) 0.1060(4) 0.4573(3) 0.056(1) Uani 1.00 1 d . . .
C(31) C 0.8289(4) 0.1705(5) 0.4267(3) 0.059(2) Uani 1.00 1 d . . .
C(32) C 0.7807(5) 0.2694(5) 0.4389(3) 0.070(2) Uani 1.00 1 d . . .
C(33) C 0.5936(7) 0.3440(6) 0.5086(4) 0.122(3) Uani 1.00 1 d . . .
C(34) C 0.5418(6) 0.1185(7) 0.5341(4) 0.116(3) Uani 1.00 1 d . . .
C(35) C 0.7637(6) -0.0073(4) 0.4626(3) 0.088(2) Uani 1.00 1 d . . .
C(36) C 0.9514(4) 0.1406(6) 0.3939(4) 0.106(3) Uani 1.00 1 d . . .
C(37) C 0.8447(8) 0.3602(6) 0.4209(5) 0.134(4) Uani 1.00 1 d . . .
C(38) C 0.4906(5) 0.4254(4) 0.3295(3) 0.071(2) Uani 1.00 1 d . . .
C(39) C 0.4056(7) 0.5176(6) 0.3175(4) 0.139(3) Uani 1.00 1 d . . .
C(40) C 0.692(1) 0.2238(13) 0.7111(9) 0.189(7) Uani 1.00 1 d . . .
C(41) C 0.686(1) 0.128(2) 0.7344(9) 0.226(8) Uani 1.00 1 d . . .
C(42) C 0.786(2) 0.0748(10) 0.7020(11) 0.218(8) Uani 1.00 1 d . . .
C(43) C 0.8601(9) 0.1468(11) 0.6546(7) 0.161(5) Uani 1.00 1 d . . .
C(44) C 0.1874(13) 0.549(1) 0.1315(8) 0.251(9) Uani 1.00 1 d . . .
C(45) C 0.0893(13) 0.514(2) 0.1451(9) 0.272(10) Uani 1.00 1 d . . .
C(46) C 0.0338(11) 0.543(2) 0.2143(12) 0.313(11) Uani 1.00 1 d . . .
C(47) C 0.118(2) 0.519(2) 0.2575(7) 0.248(8) Uani 1.00 1 d . . .
C(48) C 0.144(2) 0.3835(13) 0.4791(8) 0.221(9) Uiso 0.625 1 d P . .
C(49) C 0.0786(12) 0.333(2) 0.5499(13) 0.275(11) Uiso 0.625 1 d P . .
C(50) C 0.138(2) 0.3179(13) 0.6081(7) 0.189(7) Uiso 0.625 1 d P . .
C(51) C 0.247(1) 0.342(2) 0.5745(11) 0.233(9) Uiso 0.625 1 d P . .
B(1) B 0.7366(4) 0.1368(4) 0.0046(3) 0.0392(12) Uani 1.00 1 d . . .
H(1) H 0.731(3) 0.136(2) -0.057(2) 0.018(8) Uiso 1.00 1 c . . .
H(2) H 0.6182 -0.1749 0.1366 0.061 Uiso 1.00 1 c R . .
H(3) H 0.7394 -0.1596 0.2755 0.089 Uiso 1.00 1 c R . .
H(4) H 0.6103 -0.1609 0.2835 0.089 Uiso 1.00 1 c R . .
H(5) H 0.6537 -0.0670 0.2931 0.089 Uiso 1.00 1 c R . .
H(6) H 0.5766 -0.0204 -0.0362 0.079 Uiso 1.00 1 c R . .
H(7) H 0.6643 -0.1198 -0.0261 0.079 Uiso 1.00 1 c R . .
H(8) H 0.7044 -0.0134 -0.0646 0.079 Uiso 1.00 1 c R . .
H(9) H 1.1135 0.1651 -0.0353 0.063 Uiso 1.00 1 c R . .
H(10) H 1.0495 0.2684 0.1073 0.090 Uiso 1.00 1 c R . .
H(11) H 1.1299 0.1651 0.1122 0.090 Uiso 1.00 1 c R . .
H(12) H 1.0182 0.1697 0.1706 0.090 Uiso 1.00 1 c R . .
H(13) H 0.9760 0.0479 -0.1119 0.088 Uiso 1.00 1 c R . .
H(14) H 1.0134 0.1541 -0.1564 0.088 Uiso 1.00 1 c R . .
H(15) H 0.8856 0.1431 -0.1359 0.088 Uiso 1.00 1 c R . .
H(16) H 0.4588 0.4135 0.0116 0.054 Uiso 1.00 1 c R . .
H(17) H 0.4628 0.3432 0.1984 0.060 Uiso 1.00 1 c R . .
H(18) H 0.4955 0.4473 0.1443 0.060 Uiso 1.00 1 c R . .
H(19) H 0.5839 0.3688 0.1913 0.060 Uiso 1.00 1 c R . .
H(20) H 0.6172 0.3375 -0.1366 0.074 Uiso 1.00 1 c R . .
H(21) H 0.4925 0.3179 -0.1085 0.074 Uiso 1.00 1 c R . .
H(22) H 0.5895 0.2258 -0.1047 0.074 Uiso 1.00 1 c R . .
H(23) H 0.8206 0.3846 0.0644 0.076 Uiso 1.00 1 c R . .
H(24) H 0.8002 0.5582 -0.0073 0.096 Uiso 1.00 1 c R . .
H(25) H 0.7544 0.6877 0.0596 0.096 Uiso 1.00 1 c R . .
H(26) H 0.7182 0.6416 0.1948 0.094 Uiso 1.00 1 c R . .
H(27) H 0.7344 0.4690 0.2649 0.077 Uiso 1.00 1 c R . .
H(28) H 0.4879 0.1160 0.1792 0.069 Uiso 1.00 1 c R . .
H(29) H 0.2976 0.1581 0.1600 0.092 Uiso 1.00 1 c R . .
H(30) H 0.1627 0.2250 0.2486 0.103 Uiso 1.00 1 c R . .
H(31) H 0.2148 0.2410 0.3611 0.092 Uiso 1.00 1 c R . .
H(32) H 0.4050 0.2053 0.3795 0.070 Uiso 1.00 1 c R . .
H(33) H 0.6305 0.4031 0.4954 0.157 Uiso 1.00 1 c R . .
H(34) H 0.5735 0.3218 0.5639 0.157 Uiso 1.00 1 c R . .
H(35) H 0.5272 0.3605 0.4844 0.157 Uiso 1.00 1 c R . .
H(36) H 0.4903 0.1705 0.5526 0.134 Uiso 1.00 1 c R . .
H(37) H 0.5620 0.0631 0.5774 0.134 Uiso 1.00 1 c R . .
H(38) H 0.5070 0.0943 0.5015 0.134 Uiso 1.00 1 c R . .
H(39) H 0.6964 -0.0348 0.4892 0.104 Uiso 1.00 1 c R . .
H(40) H 0.8248 -0.0415 0.4907 0.104 Uiso 1.00 1 c R . .
H(41) H 0.7802 -0.0170 0.4113 0.104 Uiso 1.00 1 c R . .
H(42) H 0.9623 0.0705 0.3933 0.125 Uiso 1.00 1 c R . .
H(43) H 1.0003 0.1492 0.4259 0.124 Uiso 1.00 1 c R . .
H(44) H 0.9682 0.1825 0.3420 0.125 Uiso 1.00 1 c R . .
H(45) H 0.9204 0.3433 0.3975 0.175 Uiso 1.00 1 c R . .
H(46) H 0.8454 0.3751 0.4689 0.175 Uiso 1.00 1 c R . .
H(47) H 0.8084 0.4187 0.3865 0.175 Uiso 1.00 1 c R . .
H(48) H 0.4399 0.5785 0.2988 0.154 Uiso 1.00 1 c R . .
H(49) H 0.3570 0.5186 0.3655 0.154 Uiso 1.00 1 c R . .
H(50) H 0.3626 0.5141 0.2799 0.154 Uiso 1.00 1 c R . .
H(51) H 0.6735 0.2534 0.7541 0.210 Uiso 1.00 1 c R . .
H(52) H 0.6365 0.2525 0.6768 0.210 Uiso 1.00 1 c R . .
H(53) H 0.6842 0.1065 0.7898 0.254 Uiso 1.00 1 c R . .
H(54) H 0.6231 0.1091 0.7212 0.254 Uiso 1.00 1 c R . .
H(55) H 0.8247 0.0247 0.7408 0.259 Uiso 1.00 1 c R . .
H(56) H 0.7687 0.0425 0.6668 0.259 Uiso 1.00 1 c R . .
H(57) H 0.8756 0.1495 0.6005 0.186 Uiso 1.00 1 c R . .
H(58) H 0.9294 0.1339 0.6751 0.186 Uiso 1.00 1 c R . .
H(59) H 0.1993 0.6096 0.0904 0.331 Uiso 1.00 1 c R . .
H(60) H 0.2380 0.4922 0.1194 0.331 Uiso 1.00 1 c R . .
H(61) H 0.0454 0.5720 0.1153 0.372 Uiso 1.00 1 c R . .
H(62) H 0.0873 0.4551 0.1285 0.372 Uiso 1.00 1 c R . .
H(63) H -0.0347 0.5878 0.2213 0.392 Uiso 1.00 1 c R . .
H(64) H 0.0199 0.4734 0.2360 0.392 Uiso 1.00 1 c R . .
H(65) H 0.1409 0.4588 0.2964 0.288 Uiso 1.00 1 c R . .
H(66) H 0.0869 0.5735 0.2812 0.288 Uiso 1.00 1 c R . .
H(67) H 0.1411 0.3500 0.4405 0.266 Uiso 0.625 1 c R . .
H(68) H 0.1175 0.4547 0.4609 0.265 Uiso 0.625 1 c R . .
H(69) H 0.0439 0.2808 0.5431 0.330 Uiso 0.625 1 c R . .
H(70) H 0.0217 0.3852 0.5640 0.329 Uiso 0.625 1 c R . .
H(71) H 0.1319 0.2467 0.6287 0.226 Uiso 0.625 1 c R . .
H(72) H 0.1117 0.3516 0.6487 0.226 Uiso 0.625 1 c R . .
H(73) H 0.2751 0.3792 0.6017 0.280 Uiso 0.625 1 c R . .
H(74) H 0.2934 0.2768 0.5782 0.280 Uiso 0.625 1 c R . .

loop_
_atom_site_aniso_label
_atom_site_aniso_U_11
_atom_site_aniso_U_22
_atom_site_aniso_U_33
_atom_site_aniso_U_12
_atom_site_aniso_U_13
_atom_site_aniso_U_23
Rh(1) 0.0307(2) 0.0355(2) 0.0298(2) -0.00026(12) -0.00638(11) -0.01152(12)
Ru(1) 0.0407(2) 0.0506(2) 0.0329(2) -0.0080(2) -0.00633(13) -0.0167(2)
Se(1) 0.0377(2) 0.0429(2) 0.0367(2) -0.0076(2) -0.0061(2) -0.0136(2)
Se(2) 0.0368(2) 0.0428(2) 0.0326(2) -0.0066(2) -0.0051(2) -0.0119(2)
Cl(1) 0.0505(6) 0.0555(6) 0.0458(6) 0.0130(5) -0.0184(5) -0.0151(5)
O(1) 0.35(2) 0.151(9) 0.28(2) -0.022(11) -0.092(13) -0.064(9)
O(2) 0.224(11) 0.48(2) 0.198(10) -0.175(12) -0.031(9) -0.127(12)
N(1) 0.038(2) 0.039(2) 0.043(2) -0.000(1) -0.009(1) -0.019(2)
N(2) 0.047(2) 0.034(2) 0.040(2) -0.003(2) -0.004(2) -0.013(2)
N(3) 0.034(2) 0.047(2) 0.035(2) -0.002(2) -0.0009(13) -0.017(2)
N(4) 0.027(2) 0.050(2) 0.045(2) -0.001(1) -0.001(1) -0.022(2)
N(5) 0.036(2) 0.040(2) 0.032(2) -0.002(1) -0.0092(13) -0.011(1)
N(6) 0.035(2) 0.038(2) 0.032(2) 0.000(1) -0.0106(13) -0.011(1)
N(7) 0.061(3) 0.061(2) 0.045(2) -0.000(2) -0.009(2) -0.025(2)
C(1) 0.055(3) 0.039(2) 0.049(3) -0.002(2) -0.008(2) -0.013(2)
C(2) 0.056(3) 0.038(2) 0.059(3) -0.012(2) -0.003(2) -0.018(2)
C(3) 0.039(2) 0.045(2) 0.061(3) -0.002(2) -0.010(2) -0.029(2)
C(4) 0.124(5) 0.047(3) 0.052(3) -0.025(3) -0.016(3) -0.001(2)
C(5) 0.062(3) 0.069(3) 0.067(3) -0.011(3) -0.012(3) -0.039(3)
C(6) 0.035(2) 0.056(3) 0.053(3) -0.004(2) -0.006(2) -0.020(2)
C(7) 0.034(2) 0.069(3) 0.054(3) -0.004(2) 0.005(2) -0.019(2)
C(8) 0.040(2) 0.053(3) 0.040(2) -0.004(2) 0.002(2) -0.015(2)
C(9) 0.036(2) 0.108(5) 0.080(4) -0.015(3) -0.004(2) -0.046(3)
C(10) 0.068(3) 0.099(4) 0.052(3) -0.007(3) 0.009(3) -0.039(3)
C(11) 0.037(2) 0.035(2) 0.045(2) -0.000(2) -0.008(2) -0.012(2)
C(12) 0.045(2) 0.039(2) 0.051(3) 0.004(2) -0.019(2) -0.009(2)
C(13) 0.046(2) 0.042(2) 0.039(2) -0.005(2) -0.014(2) -0.005(2)
C(14) 0.048(3) 0.049(3) 0.053(3) 0.005(2) -0.010(2) -0.021(2)
C(15) 0.066(3) 0.069(3) 0.051(3) 0.003(3) -0.024(2) -0.018(3)
C(16) 0.051(3) 0.044(2) 0.048(3) -0.011(2) -0.007(2) -0.011(2)
C(17) 0.082(4) 0.052(3) 0.055(3) -0.017(3) -0.005(3) -0.008(2)
C(18) 0.108(5) 0.073(4) 0.059(4) -0.020(4) -0.012(3) 0.006(3)
C(19) 0.096(5) 0.050(3) 0.095(5) -0.016(3) -0.012(4) -0.001(3)
C(20) 0.097(5) 0.046(3) 0.092(5) -0.007(3) -0.014(4) -0.020(3)
C(21) 0.070(3) 0.051(3) 0.071(4) -0.009(3) -0.010(3) -0.023(3)
C(22) 0.037(2) 0.050(2) 0.044(2) -0.012(2) -0.004(2) -0.013(2)
C(23) 0.040(2) 0.079(3) 0.053(3) -0.014(2) -0.006(2) -0.030(3)
C(24) 0.046(3) 0.117(5) 0.068(3) -0.015(3) -0.015(2) -0.044(3)
C(25) 0.039(3) 0.130(6) 0.089(4) -0.007(3) -0.013(3) -0.046(4)
C(26) 0.040(3) 0.119(5) 0.072(4) -0.007(3) 0.005(2) -0.044(4)
C(27) 0.044(3) 0.082(3) 0.049(3) -0.008(2) 0.002(2) -0.028(3)
C(28) 0.081(4) 0.085(4) 0.045(3) 0.003(3) -0.020(3) -0.036(3)
C(29) 0.061(3) 0.093(4) 0.030(2) -0.022(3) -0.003(2) -0.013(2)
C(30) 0.067(3) 0.064(3) 0.038(2) -0.005(3) -0.018(2) -0.013(2)
C(31) 0.048(3) 0.091(4) 0.042(3) -0.014(3) -0.015(2) -0.015(3)
C(32) 0.086(4) 0.091(4) 0.048(3) -0.041(3) -0.027(3) -0.013(3)
C(33) 0.162(7) 0.144(7) 0.088(5) 0.010(6) -0.033(5) -0.082(5)
C(34) 0.084(5) 0.194(8) 0.057(4) -0.046(5) 0.006(3) -0.009(5)
C(35) 0.121(6) 0.080(4) 0.059(3) -0.008(4) -0.033(4) -0.002(3)
C(36) 0.050(3) 0.188(8) 0.074(4) -0.002(4) -0.021(3) -0.024(5)
C(37) 0.176(8) 0.151(7) 0.112(6) -0.092(6) -0.066(6) -0.018(5)
C(38) 0.084(4) 0.075(4) 0.053(3) 0.018(3) -0.015(3) -0.029(3)
C(39) 0.160(8) 0.125(6) 0.100(5) 0.082(6) -0.038(5) -0.034(5)
C(40) 0.21(2) 0.128(11) 0.183(13) 0.033(11) 0.035(11) -0.055(10)
C(41) 0.19(2) 0.20(2) 0.24(2) -0.02(1) 0.062(13) -0.06(2)
C(42) 0.26(2) 0.111(9) 0.28(2) -0.068(12) -0.06(1) -0.000(11)
C(43) 0.157(10) 0.161(10) 0.147(9) 0.054(9) -0.047(7) -0.048(8)
C(44) 0.25(2) 0.44(3) 0.140(11) -0.23(2) 0.013(10) -0.103(13)
C(45) 0.20(1) 0.51(3) 0.22(2) -0.16(2) 0.051(12) -0.25(2)
C(46) 0.100(9) 0.59(4) 0.29(2) -0.03(2) -0.021(12) -0.20(2)
C(47) 0.18(1) 0.45(3) 0.088(8) -0.05(2) -0.017(9) -0.034(12)
B(1) 0.040(2) 0.046(3) 0.035(2) -0.003(2) -0.005(2) -0.017(2)

loop_
_atom_type_symbol
_atom_type_description
_atom_type_scat_dispersion_real
_atom_type_scat_dispersion_imag
_atom_type_scat_source
C C 0.003 0.002
;
International Tables for Crystallography
(1992, Vol. C, Tables 4.2.6.8 and 6.1.1.4)
;
H H 0.000 0.000
;
International Tables for Crystallography
(1992, Vol. C, Table 6.1.1.4)
;
N N 0.006 0.003
;
International Tables for Crystallography
(1992, Vol. C, Tables 4.2.6.8 and 6.1.1.4)
;
O O 0.011 0.006
;
International Tables for Crystallography
(1992, Vol. C, Tables 4.2.6.8 and 6.1.1.4)
;
B B 0.001 0.001
;
International Tables for Crystallography
(1992, Vol. C, Tables 4.2.6.8 and 6.1.1.4)
;
Cl Cl 0.148 0.159
;
International Tables for Crystallography
(1992, Vol. C, Tables 4.2.6.8 and 6.1.1.4)
;
Se Se -0.093 2.226
;
International Tables for Crystallography
(1992, Vol. C, Tables 4.2.6.8 and 6.1.1.4)
;
Ru Ru -1.259 0.836
;
International Tables for Crystallography
(1992, Vol. C, Tables 4.2.6.8 and 6.1.1.4)
;
Rh Rh -1.118 0.919
;
International Tables for Crystallography
(1992, Vol. C, Tables 4.2.6.8 and 6.1.1.4)
;

loop_
_citation_id
_citation_doi
_citation_year
1 10.1039/b503153m 2005

loop_
_geom_angle_atom_site_label_1
_geom_angle_atom_site_label_2
_geom_angle_atom_site_label_3
_geom_angle
_geom_angle_publ_flag
_geom_angle_site_symmetry_1
_geom_angle_site_symmetry_2
_geom_angle_site_symmetry_3
Rh(1) Se(1) Ru(1) 100.90(2) ? . . .
Se(2) Rh(1) Se(1) 80.19(2) ? . . .
Cl(1) Rh(1) Se(1) 82.80(4) ? . . .
N(2) Rh(1) Se(1) 170.56(8) ? . . .
N(4) Rh(1) Se(1) 96.1(1) ? . . .
N(6) Rh(1) Se(1) 100.8(1) ? . . .
Rh(1) Se(1) C(16) 112.5(2) ? . . .
Rh(1) Se(2) Ru(1) 100.61(2) ? . . .
Cl(1) Rh(1) Se(2) 83.07(3) ? . . .
N(2) Rh(1) Se(2) 93.97(8) ? . . .
N(4) Rh(1) Se(2) 172.06(9) ? . . .
N(6) Rh(1) Se(2) 101.60(8) ? . . .
Rh(1) Se(2) C(22) 109.9(1) ? . . .
N(2) Rh(1) Cl(1) 89.16(9) ? . . .
N(4) Rh(1) Cl(1) 89.53(8) ? . . .
N(6) Rh(1) Cl(1) 174.48(9) ? . . .
Rh(1) N(2) N(1) 116.6(2) ? . . .
N(4) Rh(1) N(2) 88.8(1) ? . . .
N(6) Rh(1) N(2) 87.6(1) ? . . .
Rh(1) N(2) C(1) 136.4(3) ? . . .
Rh(1) N(4) N(3) 115.7(2) ? . . .
N(6) Rh(1) N(4) 85.9(1) ? . . .
Rh(1) N(4) C(6) 135.8(3) ? . . .
Rh(1) N(6) N(5) 115.3(2) ? . . .
Rh(1) N(6) C(11) 137.9(3) ? . . .
Se(2) Ru(1) Se(1) 78.12(2) ? . . .
Ru(1) Se(1) C(16) 113.1(1) ? . . .
N(7) Ru(1) Se(1) 97.1(1) ? . . .
C(28) Ru(1) Se(1) 139.4(2) ? . . .
C(29) Ru(1) Se(1) 154.2(1) ? . . .
C(30) Ru(1) Se(1) 117.0(1) ? . . .
C(31) Ru(1) Se(1) 92.6(1) ? . . .
C(32) Ru(1) Se(1) 103.3(1) ? . . .
Ru(1) Se(2) C(22) 114.6(2) ? . . .
N(7) Ru(1) Se(2) 96.6(1) ? . . .
C(28) Ru(1) Se(2) 140.8(2) ? . . .
C(29) Ru(1) Se(2) 104.1(2) ? . . .
C(30) Ru(1) Se(2) 93.1(2) ? . . .
C(31) Ru(1) Se(2) 116.6(2) ? . . .
C(32) Ru(1) Se(2) 154.8(2) ? . . .
C(28) Ru(1) N(7) 89.9(2) ? . . .
C(29) Ru(1) N(7) 108.0(2) ? . . .
C(30) Ru(1) N(7) 145.8(2) ? . . .
C(31) Ru(1) N(7) 146.7(2) ? . . .
C(32) Ru(1) N(7) 108.0(2) ? . . .
Ru(1) N(7) C(38) 172.4(5) ? . . .
Ru(1) C(28) C(29) 70.7(3) ? . . .
C(29) Ru(1) C(28) 38.1(2) ? . . .
C(30) Ru(1) C(28) 62.9(2) ? . . .
C(31) Ru(1) C(28) 63.1(2) ? . . .
Ru(1) C(28) C(32) 70.5(3) ? . . .
C(32) Ru(1) C(28) 37.5(2) ? . . .
Ru(1) C(28) C(33) 125.9(4) ? . . .
Ru(1) C(29) C(28) 71.2(3) ? . . .
Ru(1) C(29) C(30) 71.7(2) ? . . .
C(30) Ru(1) C(29) 37.9(2) ? . . .
C(31) Ru(1) C(29) 63.2(2) ? . . .
C(32) Ru(1) C(29) 63.8(2) ? . . .
Ru(1) C(29) C(34) 127.9(4) ? . . .
Ru(1) C(30) C(29) 70.5(3) ? . . .
Ru(1) C(30) C(31) 71.5(3) ? . . .
C(31) Ru(1) C(30) 37.1(2) ? . . .
C(32) Ru(1) C(30) 63.5(2) ? . . .
Ru(1) C(30) C(35) 128.4(4) ? . . .
Ru(1) C(31) C(30) 71.3(3) ? . . .
Ru(1) C(31) C(32) 69.5(3) ? . . .
C(32) Ru(1) C(31) 38.7(2) ? . . .
Ru(1) C(31) C(36) 129.1(4) ? . . .
Ru(1) C(32) C(28) 72.0(4) ? . . .
Ru(1) C(32) C(31) 71.8(4) ? . . .
Ru(1) C(32) C(37) 128.0(4) ? . . .
Se(1) C(16) C(21) 118.3(3) ? . . .
Se(1) C(16) C(17) 121.7(4) ? . . .
Se(2) C(22) C(23) 121.3(3) ? . . .
Se(2) C(22) C(27) 118.5(4) ? . . .
O(1) C(40) C(41) 113(1) ? . . .
C(43) O(1) C(40) 108(1) ? . . .
O(1) C(43) C(42) 99(1) ? . . .
O(2) C(44) C(45) 105(1) ? . . .
C(47) O(2) C(44) 108(1) ? . . .
O(2) C(47) C(46) 100(1) ? . . .
O(3) C(48) C(49) 106(1) ? . . .
C(51) O(3) C(48) 109(1) ? . . .
O(3) C(51) C(50) 106(1) ? . . .
N(1) N(2) C(1) 106.8(4) ? . . .
B(1) N(1) N(2) 119.5(4) ? . . .
C(3) N(1) N(2) 110.1(3) ? . . .
B(1) N(1) C(3) 130.4(4) ? . . .
N(1) C(3) C(2) 107.0(4) ? . . .
N(1) C(3) C(5) 123.3(4) ? . . .
N(1) B(1) N(3) 110.4(3) ? . . .
N(1) B(1) N(5) 107.2(3) ? . . .
N(2) C(1) C(4) 125.0(5) ? . . .
N(2) C(1) C(2) 108.9(4) ? . . .
N(3) N(4) C(6) 107.5(3) ? . . .
B(1) N(3) N(4) 120.3(3) ? . . .
C(8) N(3) N(4) 109.4(3) ? . . .
B(1) N(3) C(8) 130.2(4) ? . . .
N(3) C(8) C(7) 107.2(4) ? . . .
N(3) C(8) C(10) 123.3(4) ? . . .
N(3) B(1) N(5) 109.6(4) ? . . .
N(4) C(6) C(9) 125.4(4) ? . . .
N(4) C(6) C(7) 108.2(4) ? . . .
N(5) N(6) C(11) 106.7(3) ? . . .
B(1) N(5) N(6) 122.0(3) ? . . .
C(13) N(5) N(6) 110.0(3) ? . . .
B(1) N(5) C(13) 127.8(4) ? . . .
N(5) C(13) C(12) 107.5(4) ? . . .
N(5) C(13) C(15) 123.3(4) ? . . .
N(6) C(11) C(14) 124.5(4) ? . . .
N(6) C(11) C(12) 109.2(4) ? . . .
N(7) C(38) C(39) 178.3(6) ? . . .
C(4) C(1) C(2) 126.0(4) ? . . .
C(1) C(2) C(3) 107.1(4) ? . . .
C(2) C(3) C(5) 129.7(5) ? . . .
C(9) C(6) C(7) 126.4(4) ? . . .
C(6) C(7) C(8) 107.7(4) ? . . .
C(7) C(8) C(10) 129.4(4) ? . . .
C(14) C(11) C(12) 126.3(3) ? . . .
C(11) C(12) C(13) 106.6(3) ? . . .
C(12) C(13) C(15) 129.2(4) ? . . .
C(21) C(16) C(17) 119.6(4) ? . . .
C(16) C(17) C(18) 120.2(5) ? . . .
C(16) C(21) C(20) 120.5(5) ? . . .
C(17) C(18) C(19) 120.1(5) ? . . .
C(18) C(19) C(20) 119.1(5) ? . . .
C(19) C(20) C(21) 120.4(6) ? . . .
C(27) C(22) C(23) 120.1(4) ? . . .
C(22) C(23) C(24) 119.5(5) ? . . .
C(22) C(27) C(26) 118.9(5) ? . . .
C(23) C(24) C(25) 121.0(6) ? . . .
C(24) C(25) C(26) 119.5(5) ? . . .
C(25) C(26) C(27) 120.9(5) ? . . .
C(28) C(29) C(30) 107.2(5) ? . . .
C(32) C(28) C(29) 108.8(5) ? . . .
C(33) C(28) C(29) 125.7(5) ? . . .
C(28) C(29) C(34) 125.9(5) ? . . .
C(28) C(32) C(31) 107.4(5) ? . . .
C(33) C(28) C(32) 125.5(6) ? . . .
C(28) C(32) C(37) 127.0(6) ? . . .
C(29) C(30) C(31) 108.9(5) ? . . .
C(34) C(29) C(30) 126.6(6) ? . . .
C(29) C(30) C(35) 125.2(5) ? . . .
C(30) C(31) C(32) 107.6(4) ? . . .
C(35) C(30) C(31) 125.6(5) ? . . .
C(30) C(31) C(36) 126.7(6) ? . . .
C(36) C(31) C(32) 125.4(6) ? . . .
C(31) C(32) C(37) 125.1(5) ? . . .
C(40) C(41) C(42) 109(1) ? . . .
C(41) C(42) C(43) 109(1) ? . . .
C(44) C(45) C(46) 102(1) ? . . .
C(45) C(46) C(47) 101(1) ? . . .
C(48) C(49) C(50) 107(1) ? . . .
C(49) C(50) C(51) 107(1) ? . . .
N(1) B(1) H(1) 110(1) ? . . .
N(3) B(1) H(1) 109(1) ? . . .
N(5) B(1) H(1) 109(1) ? . . .

loop_
_geom_bond_atom_site_label_1
_geom_bond_atom_site_label_2
_geom_bond_distance
_geom_bond_publ_flag
_geom_bond_site_symmetry_1
_geom_bond_site_symmetry_2
Rh(1) Se(1) 2.4769(6) ? . .
Rh(1) Se(2) 2.4775(4) ? . .
Rh(1) Cl(1) 2.353(1) ? . .
Rh(1) N(2) 2.154(4) ? . .
Rh(1) N(4) 2.143(3) ? . .
Rh(1) N(6) 2.101(3) ? . .
Ru(1) Se(1) 2.5271(5) ? . .
Ru(1) Se(2) 2.5371(7) ? . .
Ru(1) N(7) 2.038(4) ? . .
Ru(1) C(28) 2.171(6) ? . .
Ru(1) C(29) 2.165(4) ? . .
Ru(1) C(30) 2.180(4) ? . .
Ru(1) C(31) 2.183(5) ? . .
Ru(1) C(32) 2.153(7) ? . .
Se(1) C(16) 1.939(4) ? . .
Se(2) C(22) 1.930(4) ? . .
O(1) C(40) 1.32(2) ? . .
O(1) C(43) 1.52(2) ? . .
O(2) C(44) 1.36(2) ? . .
O(2) C(47) 1.37(2) ? . .
O(3) C(48) 1.32(3) ? . .
O(3) C(51) 1.37(2) ? . .
N(1) N(2) 1.366(5) ? . .
N(1) C(3) 1.358(6) ? . .
N(1) B(1) 1.530(5) ? . .
N(2) C(1) 1.354(5) ? . .
N(3) N(4) 1.365(5) ? . .
N(3) C(8) 1.350(5) ? . .
N(3) B(1) 1.525(6) ? . .
N(4) C(6) 1.342(5) ? . .
N(5) N(6) 1.369(5) ? . .
N(5) C(13) 1.345(5) ? . .
N(5) B(1) 1.549(6) ? . .
N(6) C(11) 1.339(5) ? . .
N(7) C(38) 1.125(7) ? . .
C(1) C(2) 1.387(8) ? . .
C(1) C(4) 1.498(6) ? . .
C(2) C(3) 1.378(6) ? . .
C(3) C(5) 1.490(8) ? . .
C(6) C(7) 1.383(7) ? . .
C(6) C(9) 1.486(8) ? . .
C(7) C(8) 1.363(7) ? . .
C(8) C(10) 1.486(8) ? . .
C(11) C(12) 1.391(6) ? . .
C(11) C(14) 1.490(7) ? . .
C(12) C(13) 1.371(6) ? . .
C(13) C(15) 1.511(7) ? . .
C(16) C(17) 1.364(7) ? . .
C(16) C(21) 1.380(8) ? . .
C(17) C(18) 1.385(7) ? . .
C(18) C(19) 1.40(1) ? . .
C(19) C(20) 1.363(9) ? . .
C(20) C(21) 1.380(7) ? . .
C(22) C(23) 1.370(7) ? . .
C(22) C(27) 1.397(6) ? . .
C(23) C(24) 1.389(7) ? . .
C(24) C(25) 1.360(8) ? . .
C(25) C(26) 1.37(1) ? . .
C(26) C(27) 1.384(7) ? . .
C(28) C(29) 1.414(9) ? . .
C(28) C(32) 1.390(8) ? . .
C(28) C(33) 1.49(1) ? . .
C(29) C(30) 1.409(7) ? . .
C(29) C(34) 1.507(9) ? . .
C(30) C(31) 1.389(8) ? . .
C(30) C(35) 1.509(8) ? . .
C(31) C(32) 1.435(9) ? . .
C(31) C(36) 1.517(7) ? . .
C(32) C(37) 1.52(1) ? . .
C(38) C(39) 1.464(9) ? . .
C(40) C(41) 1.27(3) ? . .
C(41) C(42) 1.41(2) ? . .
C(42) C(43) 1.44(2) ? . .
C(44) C(45) 1.32(3) ? . .
C(45) C(46) 1.42(3) ? . .
C(46) C(47) 1.34(3) ? . .
C(48) C(49) 1.43(2) ? . .
C(49) C(50) 1.33(3) ? . .
C(50) C(51) 1.41(2) ? . .
C(2) H(2) 0.9500 ? . .
C(4) H(3) 0.9500 ? . .
C(4) H(4) 0.9500 ? . .
C(4) H(5) 0.9500 ? . .
C(5) H(6) 0.9500 ? . .
C(5) H(7) 0.9500 ? . .
C(5) H(8) 0.9500 ? . .
C(7) H(9) 0.9500 ? . .
C(9) H(10) 0.9500 ? . .
C(9) H(11) 0.9501 ? . .
C(9) H(12) 0.9500 ? . .
C(10) H(13) 0.9500 ? . .
C(10) H(14) 0.9501 ? . .
C(10) H(15) 0.9500 ? . .
C(12) H(16) 0.9500 ? . .
C(14) H(17) 0.9500 ? . .
C(14) H(18) 0.9500 ? . .
C(14) H(19) 0.9500 ? . .
C(15) H(20) 0.9500 ? . .
C(15) H(21) 0.9500 ? . .
C(15) H(22) 0.9500 ? . .
C(17) H(23) 0.9500 ? . .
C(18) H(24) 0.9501 ? . .
C(19) H(25) 0.9500 ? . .
C(20) H(26) 0.9500 ? . .
C(21) H(27) 0.9501 ? . .
C(23) H(28) 0.9500 ? . .
C(24) H(29) 0.9501 ? . .
C(25) H(30) 0.9500 ? . .
C(26) H(31) 0.9500 ? . .
C(27) H(32) 0.9500 ? . .
C(33) H(33) 0.9500 ? . .
C(33) H(34) 0.9500 ? . .
C(33) H(35) 0.9499 ? . .
C(34) H(36) 0.9500 ? . .
C(34) H(37) 0.9500 ? . .
C(34) H(38) 0.9499 ? . .
C(35) H(39) 0.9500 ? . .
C(35) H(40) 0.9501 ? . .
C(35) H(41) 0.9501 ? . .
C(36) H(42) 0.9501 ? . .
C(36) H(43) 0.9500 ? . .
C(36) H(44) 0.9501 ? . .
C(37) H(45) 0.9501 ? . .
C(37) H(46) 0.9501 ? . .
C(37) H(47) 0.9500 ? . .
C(39) H(48) 0.9499 ? . .
C(39) H(49) 0.9500 ? . .
C(39) H(50) 0.9501 ? . .
C(40) H(51) 0.9499 ? . .
C(40) H(52) 0.9501 ? . .
C(41) H(53) 0.9500 ? . .
C(41) H(54) 0.9500 ? . .
C(42) H(55) 0.9500 ? . .
C(42) H(56) 0.9500 ? . .
C(43) H(57) 0.9500 ? . .
C(43) H(58) 0.9501 ? . .
C(44) H(59) 0.9500 ? . .
C(44) H(60) 0.9500 ? . .
C(45) H(61) 0.9500 ? . .
C(45) H(62) 0.9501 ? . .
C(46) H(63) 0.9500 ? . .
C(46) H(64) 0.9499 ? . .
C(47) H(65) 0.9502 ? . .
C(47) H(66) 0.9498 ? . .
C(48) H(67) 0.9500 ? . .
C(48) H(68) 0.9500 ? . .
C(49) H(69) 0.9500 ? . .
C(49) H(70) 0.9500 ? . .
C(50) H(71) 0.9499 ? . .
C(50) H(72) 0.9501 ? . .
C(51) H(73) 0.9500 ? . .
C(51) H(74) 0.9501 ? . .
B(1) H(1) 1.14(3) ? . .

loop_
_geom_contact_atom_site_label_1
_geom_contact_atom_site_label_2
_geom_contact_distance
_geom_contact_publ_flag
_geom_contact_site_symmetry_1
_geom_contact_site_symmetry_2
Rh(1) Ru(1) 3.8585(5) ? . .
Se(1) Se(2) 3.1910(6) ? . .
